data_4021943
loop_
_publ_author_name
'Mar\'ia C. Fern\'andez'
'Aniana D\'iaz'
'Juan J. Guill\'in'
'Olga Blanco'
'Mar\'ia Ruiz'
'Vicente Ojea'

_publ_section_title
;
 Diastereoselective Synthesis of 2-Amino-4-phosphonobutanoic Acids
 by Electrophilic Substitution and Tin-Peterson Olefination of Bis-lactim
 Ethers Derived from cyclo-[L-AP4-D-Val]
;
_journal_name_full 'Journal of Organic Chemistry'
_journal_page_first 6958
_journal_page_last 6974
_journal_paper_doi 10.1021/jo061072x
_journal_volume 71
_journal_year 2006
_chemical_formula_sum 'C11 H16 N O5 P'
_chemical_formula_weight 273.22
_chemical_name_systematic
; 
 ? 
;
_space_group_IT_number 4
_symmetry_cell_setting monoclinic
_symmetry_space_group_name_Hall 'P 2yb'
_symmetry_space_group_name_H-M 'P 1 21 1'
_atom_sites_solution_hydrogens geom
_atom_sites_solution_primary direct
_atom_sites_solution_secondary difmap
_audit_creation_method SHELXL-97
_cell_angle_alpha 90.00
_cell_angle_beta 98.1840(10)
_cell_angle_gamma 90.00
_cell_formula_units_Z 2
_cell_length_a 6.03410(10)
_cell_length_b 6.6249(2)
_cell_length_c 16.5069(5)
_cell_measurement_temperature 298(2)
_cell_volume 653.15(3)
_computing_cell_refinement 'Siemens SMART'
_computing_data_collection 'Siemens SMART'
_computing_data_reduction 'Siemens SAINT'
_computing_molecular_graphics 'Siemens SHELXTL'
_computing_publication_material 'Siemens SHELXTL'
_computing_structure_refinement 'SHELXL-97 (Sheldrick, 1997)'
_computing_structure_solution 'SHELXS-97 (Sheldrick, 1990)'
_diffrn_ambient_temperature 298(2)
_diffrn_measured_fraction_theta_full 0.996
_diffrn_measured_fraction_theta_max 0.996
_diffrn_measurement_method '\w scans'
_diffrn_radiation_monochromator graphite
_diffrn_radiation_source 'fine-focus sealed tube'
_diffrn_radiation_type MoK\a
_diffrn_radiation_wavelength 0.71073
_diffrn_reflns_av_R_equivalents 0.0161
_diffrn_reflns_av_sigmaI/netI 0.0319
_diffrn_reflns_limit_h_max 7
_diffrn_reflns_limit_h_min -8
_diffrn_reflns_limit_k_max 8
_diffrn_reflns_limit_k_min -8
_diffrn_reflns_limit_l_max 20
_diffrn_reflns_limit_l_min -21
_diffrn_reflns_number 3652
_diffrn_reflns_theta_full 28.25
_diffrn_reflns_theta_max 28.25
_diffrn_reflns_theta_min 1.25
_exptl_absorpt_coefficient_mu 0.223
_exptl_absorpt_correction_T_max 0.976562
_exptl_absorpt_correction_T_min 0.754987
_exptl_absorpt_correction_type sadabs
_exptl_crystal_colour Blocklike
_exptl_crystal_density_diffrn 1.389
_exptl_crystal_density_method 'not measured'
_exptl_crystal_description Plate
_exptl_crystal_F_000 288
_exptl_crystal_size_max 0.45
_exptl_crystal_size_mid 0.20
_exptl_crystal_size_min 0.15
_refine_diff_density_max 0.255
_refine_diff_density_min -0.307
_refine_diff_density_rms 0.105
_refine_ls_abs_structure_details 'Flack H D (1983), Acta Cryst. A39, 876-881'
_refine_ls_abs_structure_Flack -0.01(10)
_refine_ls_extinction_method none
_refine_ls_goodness_of_fit_ref 1.114
_refine_ls_hydrogen_treatment mixed
_refine_ls_matrix_type full
_refine_ls_number_parameters 224
_refine_ls_number_reflns 2798
_refine_ls_number_restraints 1
_refine_ls_restrained_S_all 1.114
_refine_ls_R_factor_all 0.0433
_refine_ls_R_factor_gt 0.0366
_refine_ls_shift/su_max 0.000
_refine_ls_shift/su_mean 0.000
_refine_ls_structure_factor_coef Fsqd
_refine_ls_weighting_details 'calc w=1/[\s^2^(Fo^2^)+(0.0701P)^2^+0.0082P] where P=(Fo^2^+2Fc^2^)/3'
_refine_ls_weighting_scheme calc
_refine_ls_wR_factor_gt 0.0944
_refine_ls_wR_factor_ref 0.1061
_reflns_number_gt 2580
_reflns_number_total 2798
_reflns_threshold_expression >2sigma(I)
_cod_data_source_file jo061072xsi20060524_020931.cif
_cod_depositor_comments
;
The following automatic conversions were performed:
'_symmetry_cell_setting' value 'Monoclinic' changed to 'monoclinic'
according to '/home/saulius/struct/CIF-dictionaries/cif_core.dic'
dictionary named 'cif_core.dic' version 2.4.1 from 2010-06-29.

Automatic conversion script
Id: cif_fix_enum 1527 2010-12-29 10:47:43Z saulius 
;
_cod_original_sg_symbol_H-M 'P 21'
_cod_database_code 4021943

loop_
_symmetry_equiv_pos_as_xyz
'x, y, z'
'-x, y+1/2, -z'

loop_
_atom_site_label
_atom_site_type_symbol
_atom_site_fract_x
_atom_site_fract_y
_atom_site_fract_z
_atom_site_U_iso_or_equiv
_atom_site_adp_type
_atom_site_occupancy
_atom_site_symmetry_multiplicity
_atom_site_calc_flag
_atom_site_refinement_flags
P1 P 0.26212(7) 0.46950(8) 0.15734(3) 0.02639(15) Uani 1 1 d .
O1 O -0.2401(3) -0.2315(3) 0.16275(12) 0.0412(5) Uani 1 1 d .
H1A H -0.362(11) -0.343(10) 0.171(4) 0.14(2) Uiso 1 1 d .
O2 O -0.4972(2) -0.0551(3) 0.08142(11) 0.0389(4) Uani 1 1 d .
O3 O 0.1424(3) 0.4728(4) 0.07153(9) 0.0381(4) Uani 1 1 d .
O4 O 0.1869(3) 0.6500(3) 0.20860(12) 0.0367(4) Uani 1 1 d .
H4A H 0.0528 0.6710 0.1951 0.051(10) Uiso 1 1 calc R
O5 O 0.5163(2) 0.4791(3) 0.16380(12) 0.0412(4) Uani 1 1 d .
N1 N -0.2186(4) 0.2385(3) 0.05463(13) 0.0316(4) Uani 1 1 d .
H1B H -0.252(7) 0.181(6) 0.008(2) 0.067(11) Uiso 1 1 d .
H1C H -0.338(7) 0.299(7) 0.076(2) 0.060(10) Uiso 1 1 d .
H1D H -0.111(7) 0.335(6) 0.053(2) 0.059(10) Uiso 1 1 d .
C1 C -0.3098(3) -0.0777(3) 0.11758(13) 0.0265(5) Uani 1 1 d .
C2 C -0.1270(3) 0.0814(3) 0.11429(12) 0.0232(4) Uani 1 1 d .
H2A H -0.002(5) 0.018(4) 0.0922(16) 0.033(7) Uiso 1 1 d .
C3 C -0.0387(3) 0.1692(3) 0.19900(12) 0.0232(4) Uani 1 1 d .
H3B H -0.135(5) 0.280(5) 0.2119(17) 0.034(7) Uiso 1 1 d .
H3A H -0.044(5) 0.046(5) 0.2410(17) 0.037(7) Uiso 1 1 d .
C4 C 0.2065(4) 0.2402(3) 0.21098(14) 0.0240(4) Uani 1 1 d .
H4B H 0.293(4) 0.145(4) 0.1910(15) 0.023(6) Uiso 1 1 d .
C5 C 0.2939(5) 0.2683(4) 0.30349(15) 0.0377(6) Uani 1 1 d .
H5B H 0.447(6) 0.333(6) 0.313(2) 0.053(9) Uiso 1 1 d .
H5C H 0.202(6) 0.365(6) 0.328(2) 0.058(10) Uiso 1 1 d .
C6 C 0.3140(4) 0.0750(4) 0.35152(14) 0.0356(5) Uani 1 1 d .
C7 C 0.1539(6) 0.0230(6) 0.40056(18) 0.0572(9) Uani 1 1 d .
H7A H 0.030(7) 0.098(8) 0.404(3) 0.074(13) Uiso 1 1 d .
C8 C 0.1742(10) -0.1546(9) 0.4456(3) 0.0898(16) Uani 1 1 d .
H8A H 0.043(9) -0.202(9) 0.478(3) 0.099(15) Uiso 1 1 d .
C9 C 0.3552(12) -0.2776(8) 0.4440(3) 0.0923(19) Uani 1 1 d .
H9A H 0.340(9) -0.382(10) 0.473(3) 0.103(17) Uiso 1 1 d .
C10 C 0.5121(10) -0.2288(7) 0.3957(3) 0.0810(16) Uani 1 1 d .
H10A H 0.611(8) -0.302(8) 0.400(3) 0.080(15) Uiso 1 1 d .
C11 C 0.4924(5) -0.0550(6) 0.34962(19) 0.0531(7) Uani 1 1 d .
H11A H 0.606(8) -0.004(8) 0.318(3) 0.096(14) Uiso 1 1 d .

loop_
_atom_site_aniso_label
_atom_site_aniso_U_11
_atom_site_aniso_U_22
_atom_site_aniso_U_33
_atom_site_aniso_U_23
_atom_site_aniso_U_13
_atom_site_aniso_U_12
P1 0.0204(2) 0.0210(2) 0.0369(3) 0.0033(3) 0.00132(17) -0.0048(2)
O1 0.0240(8) 0.0263(9) 0.0703(13) 0.0104(8) -0.0037(8) -0.0066(6)
O2 0.0239(7) 0.0394(10) 0.0500(9) 0.0020(9) -0.0071(6) -0.0093(7)
O3 0.0418(8) 0.0360(9) 0.0359(8) 0.0103(9) 0.0030(6) -0.0134(9)
O4 0.0306(9) 0.0279(9) 0.0483(10) -0.0032(8) -0.0051(7) 0.0023(7)
O5 0.0217(7) 0.0253(8) 0.0765(12) 0.0087(10) 0.0071(7) -0.0042(8)
N1 0.0340(10) 0.0315(10) 0.0272(9) 0.0017(8) -0.0031(8) -0.0087(8)
C1 0.0230(9) 0.0237(12) 0.0327(10) -0.0055(8) 0.0034(8) -0.0050(7)
C2 0.0207(9) 0.0224(10) 0.0260(9) -0.0041(8) 0.0015(7) -0.0048(7)
C3 0.0224(9) 0.0229(10) 0.0242(9) -0.0011(8) 0.0029(7) -0.0041(7)
C4 0.0224(9) 0.0210(10) 0.0274(10) 0.0007(8) -0.0004(8) -0.0035(8)
C5 0.0434(13) 0.0334(13) 0.0321(12) -0.0024(10) -0.0090(10) -0.0096(11)
C6 0.0406(13) 0.0357(13) 0.0266(11) 0.0006(9) -0.0089(9) -0.0068(10)
C7 0.0607(18) 0.074(3) 0.0368(14) 0.0072(14) 0.0072(12) -0.0125(16)
C8 0.108(4) 0.106(4) 0.052(2) 0.031(2) 0.002(2) -0.043(3)
C9 0.151(5) 0.056(2) 0.056(2) 0.026(2) -0.036(3) -0.029(3)
C10 0.108(4) 0.050(2) 0.069(3) 0.001(2) -0.041(3) 0.019(2)
C11 0.0535(16) 0.0511(19) 0.0500(15) -0.0015(15) -0.0094(12) 0.0037(15)

loop_
_atom_type_symbol
_atom_type_description
_atom_type_scat_dispersion_real
_atom_type_scat_dispersion_imag
_atom_type_scat_source
C C 0.0033 0.0016 'International Tables Vol C Tables 4.2.6.8 and 6.1.1.4'
H H 0.0000 0.0000 'International Tables Vol C Tables 4.2.6.8 and 6.1.1.4'
N N 0.0061 0.0033 'International Tables Vol C Tables 4.2.6.8 and 6.1.1.4'
O O 0.0106 0.0060 'International Tables Vol C Tables 4.2.6.8 and 6.1.1.4'
P P 0.1023 0.0942 'International Tables Vol C Tables 4.2.6.8 and 6.1.1.4'

loop_
_geom_angle_atom_site_label_1
_geom_angle_atom_site_label_2
_geom_angle_atom_site_label_3
_geom_angle
O3 P1 O5 114.28(10)
O3 P1 O4 111.21(12)
O5 P1 O4 107.24(11)
O3 P1 C4 112.14(11)
O5 P1 C4 104.77(10)
O4 P1 C4 106.69(10)
O2 C1 O1 125.8(2)
O2 C1 C2 121.6(2)
O1 C1 C2 112.63(17)
N1 C2 C1 107.70(17)
N1 C2 C3 112.72(18)
C1 C2 C3 112.70(17)
C4 C3 C2 115.77(17)
C3 C4 C5 110.40(18)
C3 C4 P1 115.76(15)
C5 C4 P1 108.58(16)
C6 C5 C4 114.0(2)
C11 C6 C7 117.8(3)
C11 C6 C5 121.6(3)
C7 C6 C5 120.6(3)
C8 C7 C6 120.5(4)
C9 C8 C7 120.4(4)
C10 C9 C8 119.6(4)
C9 C10 C11 120.7(5)
C10 C11 C6 121.0(4)

loop_
_geom_bond_atom_site_label_1
_geom_bond_atom_site_label_2
_geom_bond_distance
P1 O3 1.4957(16)
P1 O5 1.5234(14)
P1 O4 1.5687(19)
P1 C4 1.814(2)
O1 C1 1.297(3)
O2 C1 1.210(3)
N1 C2 1.484(3)
C1 C2 1.532(3)
C2 C3 1.538(3)
C3 C4 1.538(3)
C4 C5 1.554(3)
C5 C6 1.502(4)
C6 C11 1.383(4)
C6 C7 1.389(4)
C7 C8 1.388(6)
C8 C9 1.366(8)
C9 C10 1.360(8)
C10 C11 1.376(6)

loop_
_geom_torsion_atom_site_label_1
_geom_torsion_atom_site_label_2
_geom_torsion_atom_site_label_3
_geom_torsion_atom_site_label_4
_geom_torsion
O2 C1 C2 N1 -6.2(3)
O1 C1 C2 N1 174.3(2)
O2 C1 C2 C3 118.8(2)
O1 C1 C2 C3 -60.7(2)
N1 C2 C3 C4 -87.5(2)
C1 C2 C3 C4 150.36(19)
C2 C3 C4 C5 -164.26(19)
C2 C3 C4 P1 71.9(2)
O3 P1 C4 C3 -43.3(2)
O5 P1 C4 C3 -167.83(17)
O4 P1 C4 C3 78.66(17)
O3 P1 C4 C5 -168.11(16)
O5 P1 C4 C5 67.39(19)
O4 P1 C4 C5 -46.13(18)
C3 C4 C5 C6 67.3(3)
P1 C4 C5 C6 -164.8(2)
C4 C5 C6 C11 78.6(3)
C4 C5 C6 C7 -102.4(3)
C11 C6 C7 C8 -0.2(5)
C5 C6 C7 C8 -179.3(3)
C6 C7 C8 C9 1.8(6)
C7 C8 C9 C10 -2.3(7)
C8 C9 C10 C11 1.2(6)
C9 C10 C11 C6 0.4(6)
C7 C6 C11 C10 -0.9(5)
C5 C6 C11 C10 178.1(3)
